data_7128001
loop_
_publ_author_name
'Wenger, John S.'
'Johnstone, Timothy C.'

_publ_section_title
;
 Unsupported monomeric stibine oxides (R<sub>3</sub>SbO) remain
 undiscovered.
;
_journal_issue 28
_journal_name_full 'Chemical communications (Cambridge, England)'
_journal_page_first 3484
_journal_page_last 3487
_journal_paper_doi 10.1039/d1cc00619c
_journal_volume 57
_journal_year 2021
_chemical_formula_moiety 'C27 H34 O Sb, C6 H5 O3 S'
_chemical_formula_sum 'C33 H39 O4 S Sb'
_chemical_formula_weight 653.45
_space_group_crystal_system orthorhombic
_space_group_IT_number 61
_space_group_name_Hall '-P 2ac 2ab'
_space_group_name_H-M_alt 'P b c a'
_atom_sites_solution_hydrogens mixed
_atom_sites_solution_primary dual
_atom_sites_solution_secondary difmap
_audit_creation_method SHELXL-2018/3
_audit_update_record
;
2021-02-02 deposited with the CCDC.	2021-03-03 downloaded from the CCDC.
;
_cell_angle_alpha 90
_cell_angle_beta 90
_cell_angle_gamma 90
_cell_formula_units_Z 8
_cell_length_a 16.62251(11)
_cell_length_b 16.92326(15)
_cell_length_c 21.21101(15)
_cell_measurement_reflns_used 129747
_cell_measurement_temperature 100(2)
_cell_measurement_theta_max 38.084
_cell_measurement_theta_min 1.967
_cell_volume 5966.81(8)
_computing_cell_refinement 'CrysAlisPro 1.171.41.58a (Rigaku OD, 2020)'
_computing_data_collection 'CrysAlisPro 1.171.41.58a (Rigaku OD, 2020)'
_computing_data_reduction 'CrysAlisPro 1.171.41.58a (Rigaku OD, 2020)'
_computing_molecular_graphics 'Olex2 1.3 (Dolomanov et al., 2009)'
_computing_publication_material 'Olex2 1.3 (Dolomanov et al., 2009)'
_computing_structure_refinement 'SHELXL-2018/3 (Sheldrick, 2018)'
_computing_structure_solution 'SHELXT 2018/2 (Sheldrick, 2018)'
_diffrn_ambient_temperature 100(2)
_diffrn_measured_fraction_theta_full 1.000
_diffrn_measured_fraction_theta_max 0.952
_diffrn_measurement_device_type 'PhotonJet (Mo) X-ray Source'
_diffrn_radiation_type MoK\a
_diffrn_radiation_wavelength 0.71073
_diffrn_reflns_av_R_equivalents 0.0251
_diffrn_reflns_av_unetI/netI 0.0151
_diffrn_reflns_Laue_measured_fraction_full 1.000
_diffrn_reflns_Laue_measured_fraction_max 0.952
_diffrn_reflns_limit_h_max 28
_diffrn_reflns_limit_h_min -28
_diffrn_reflns_limit_k_max 28
_diffrn_reflns_limit_k_min -27
_diffrn_reflns_limit_l_max 35
_diffrn_reflns_limit_l_min -36
_diffrn_reflns_number 129747
_diffrn_reflns_point_group_measured_fraction_full 1.000
_diffrn_reflns_point_group_measured_fraction_max 0.952
_diffrn_reflns_theta_full 25.242
_diffrn_reflns_theta_max 38.084
_diffrn_reflns_theta_min 1.967
_diffrn_source 'micro-focus sealed X-ray tube'
_exptl_absorpt_coefficient_mu 1.030
_exptl_absorpt_correction_T_max 0.930
_exptl_absorpt_correction_T_min 0.841
_exptl_absorpt_correction_type multi-scan
_exptl_absorpt_process_details 'CrysAlisPro 1.171.41.58a (Rigaku Oxford Diffraction, 2020)'
_exptl_crystal_colour colorless
_exptl_crystal_density_diffrn 1.455
_exptl_crystal_description shard
_exptl_crystal_F_000 2688
_exptl_crystal_size_max 0.190
_exptl_crystal_size_mid 0.140
_exptl_crystal_size_min 0.070
_refine_diff_density_max 1.206
_refine_diff_density_min -0.344
_refine_diff_density_rms 0.072
_refine_ls_extinction_method none
_refine_ls_goodness_of_fit_ref 1.028
_refine_ls_hydrogen_treatment mixed
_refine_ls_matrix_type full
_refine_ls_number_parameters 383
_refine_ls_number_reflns 15556
_refine_ls_number_restraints 1
_refine_ls_restrained_S_all 1.028
_refine_ls_R_factor_all 0.0268
_refine_ls_R_factor_gt 0.0209
_refine_ls_shift/su_max 0.002
_refine_ls_shift/su_mean 0.000
_refine_ls_structure_factor_coef Fsqd
_refine_ls_weighting_details 'w=1/[\s^2^(Fo^2^)+(0.0306P)^2^+2.0693P] where P=(Fo^2^+2Fc^2^)/3'
_refine_ls_weighting_scheme calc
_refine_ls_wR_factor_gt 0.0563
_refine_ls_wR_factor_ref 0.0590
_reflns_Friedel_coverage 0.000
_reflns_number_gt 13467
_reflns_number_total 15556
_reflns_threshold_expression 'I > 2\s(I)'
_cod_data_source_file d1cc00619c2.cif
_cod_data_source_block 1
_cod_depositor_comments 'Adding full bibliography for 7128001--7128003.cif.'
_cod_database_code 7128001
_shelx_shelxl_version_number 2018/3
_shelx_space_group_comment
;
The symmetry employed for this shelxl refinement is uniquely defined
by the following loop, which should always be used as a source of
symmetry information in preference to the above space-group names.
They are only intended as comments.
;
_shelx_estimated_absorpt_t_min 0.828
_shelx_estimated_absorpt_t_max 0.931

loop_
_space_group_symop_operation_xyz
'x, y, z'
'-x+1/2, -y, z+1/2'
'x+1/2, -y+1/2, -z'
'-x, y+1/2, -z+1/2'
'-x, -y, -z'
'x-1/2, y, -z-1/2'
'-x-1/2, y-1/2, z'
'x, -y-1/2, z-1/2'

loop_
_atom_site_label
_atom_site_type_symbol
_atom_site_fract_x
_atom_site_fract_y
_atom_site_fract_z
_atom_site_U_iso_or_equiv
_atom_site_adp_type
_atom_site_occupancy
_atom_site_site_symmetry_order
_atom_site_calc_flag
_atom_site_refinement_flags_posn
_atom_site_refinement_flags_adp
_atom_site_refinement_flags_occupancy
_atom_site_disorder_assembly
_atom_site_disorder_group
Sb1 Sb 0.17589(2) 0.44929(2) 0.14011(2) 0.01149(2) Uani 1 1 d . . . . .
O1 O 0.09538(4) 0.37493(4) 0.16378(3) 0.01670(10) Uani 1 1 d D . . . .
H1 H 0.0986(9) 0.3327(8) 0.1472(7) 0.025 Uiso 1 1 d D U . . .
C11 C 0.26418(5) 0.44172(5) 0.21151(4) 0.01331(12) Uani 1 1 d . . . . .
C12 C 0.30203(5) 0.51121(5) 0.23219(4) 0.01593(13) Uani 1 1 d . . . . .
C13 C 0.35120(5) 0.50650(5) 0.28542(4) 0.01834(14) Uani 1 1 d . . . . .
H13 H 0.376268 0.553168 0.300698 0.024(4) Uiso 1 1 calc R . . . .
C14 C 0.36459(5) 0.43538(6) 0.31678(4) 0.01708(13) Uani 1 1 d . . . . .
C15 C 0.33179(5) 0.36660(5) 0.29173(4) 0.01656(13) Uani 1 1 d . . . . .
H15 H 0.344094 0.317340 0.310918 0.023(3) Uiso 1 1 calc R . . . .
C16 C 0.28119(5) 0.36797(5) 0.23906(4) 0.01466(12) Uani 1 1 d . . . . .
C17 C 0.29412(6) 0.58897(6) 0.19837(6) 0.02543(18) Uani 1 1 d . . . . .
H17A H 0.292864 0.579764 0.152771 0.038 Uiso 1 1 calc R U . . .
H17B H 0.340119 0.622725 0.208862 0.038 Uiso 1 1 calc R U . . .
H17C H 0.244216 0.615085 0.211463 0.032(4) Uiso 1 1 calc R . . . .
C18 C 0.41337(6) 0.43303(7) 0.37638(5) 0.02447(18) Uani 1 1 d . . . . .
H18A H 0.457401 0.471372 0.373519 0.037 Uiso 1 1 calc R U . . .
H18B H 0.435625 0.379898 0.382163 0.037 Uiso 1 1 calc R U . . .
H18C H 0.378900 0.446285 0.412342 0.046(5) Uiso 1 1 calc R . . . .
C19 C 0.25033(6) 0.29070(5) 0.21358(5) 0.02257(17) Uani 1 1 d . . . . .
H19A H 0.196842 0.280032 0.231046 0.034 Uiso 1 1 calc R U . . .
H19B H 0.287180 0.248067 0.225572 0.034 Uiso 1 1 calc R U . . .
H19C H 0.246878 0.293676 0.167514 0.027(4) Uiso 1 1 calc R . . . .
C21 C 0.21656(5) 0.41615(5) 0.04912(4) 0.01398(12) Uani 1 1 d . . . . .
C22 C 0.29896(5) 0.40157(6) 0.03734(4) 0.01752(14) Uani 1 1 d . . . . .
C23 C 0.32063(5) 0.37737(6) -0.02332(4) 0.01997(15) Uani 1 1 d . . . . .
H23 H 0.375408 0.365322 -0.031732 0.026(4) Uiso 1 1 calc R . . . .
C24 C 0.26476(5) 0.37033(5) -0.07180(4) 0.01854(14) Uani 1 1 d . . . . .
C25 C 0.18366(5) 0.38422(5) -0.05837(4) 0.01720(14) Uani 1 1 d . . . . .
H25 H 0.144971 0.378609 -0.091029 0.022(3) Uiso 1 1 calc R . . . .
C26 C 0.15810(5) 0.40614(5) 0.00181(4) 0.01398(12) Uani 1 1 d . . . . .
C27 C 0.36513(5) 0.41127(8) 0.08546(5) 0.0267(2) Uani 1 1 d . . . . .
H27A H 0.368414 0.466786 0.098341 0.040 Uiso 1 1 calc R U . . .
H27B H 0.416515 0.394949 0.066934 0.040 Uiso 1 1 calc R U . . .
H27C H 0.353408 0.378359 0.122354 0.034(4) Uiso 1 1 calc R . . . .
C28 C 0.29184(7) 0.34912(7) -0.13743(4) 0.0267(2) Uani 1 1 d . . . . .
H28A H 0.296638 0.397292 -0.162786 0.040 Uiso 1 1 calc R U . . .
H28B H 0.252317 0.313678 -0.156816 0.040 Uiso 1 1 calc R U . . .
H28C H 0.344175 0.322582 -0.135370 0.041(5) Uiso 1 1 calc R . . . .
C29 C 0.06936(5) 0.41562(6) 0.01345(4) 0.01815(14) Uani 1 1 d . . . . .
H29A H 0.042130 0.427526 -0.026414 0.027 Uiso 1 1 calc R U . . .
H29B H 0.060489 0.458986 0.043267 0.027 Uiso 1 1 calc R U . . .
H29C H 0.047647 0.366521 0.031072 0.027(4) Uiso 1 1 calc R . . . .
C31 C 0.10987(5) 0.55572(5) 0.15266(4) 0.01423(12) Uani 1 1 d . . . . .
C32 C 0.06946(5) 0.56514(5) 0.21071(4) 0.01580(13) Uani 1 1 d . . . . .
C33 C 0.02816(5) 0.63583(6) 0.22150(4) 0.01990(15) Uani 1 1 d . . . . .
H33 H 0.001827 0.643310 0.260795 0.026(4) Uiso 1 1 calc R . . . .
C34 C 0.02437(6) 0.69572(6) 0.17643(5) 0.02258(16) Uani 1 1 d . . . . .
C35 C 0.06447(6) 0.68448(6) 0.11932(5) 0.02111(15) Uani 1 1 d . . . . .
H35 H 0.061428 0.724460 0.087970 0.026(4) Uiso 1 1 calc R . . . .
C36 C 0.10899(5) 0.61615(5) 0.10686(4) 0.01680(13) Uani 1 1 d . . . . .
C37 C 0.06772(6) 0.50317(6) 0.26198(4) 0.02076(16) Uani 1 1 d . . . . .
H37A H 0.034631 0.458426 0.248267 0.031 Uiso 1 1 calc R U . . .
H37B H 0.044789 0.525982 0.300458 0.031 Uiso 1 1 calc R U . . .
H37C H 0.122606 0.484900 0.270472 0.031(4) Uiso 1 1 calc R . . . .
C38 C -0.02119(9) 0.77102(7) 0.18918(7) 0.0385(3) Uani 1 1 d . . . . .
H38A H -0.065521 0.776007 0.158979 0.058 Uiso 1 1 calc R U . . .
H38B H 0.015167 0.816262 0.184718 0.058 Uiso 1 1 calc R U . . .
H38C H -0.042859 0.769771 0.232138 0.083(8) Uiso 1 1 calc R . . . .
C39 C 0.15592(7) 0.61241(6) 0.04634(5) 0.02543(18) Uani 1 1 d . . . . .
H39A H 0.213631 0.612968 0.055755 0.038 Uiso 1 1 calc R U . . .
H39B H 0.142371 0.658144 0.020054 0.038 Uiso 1 1 calc R U . . .
H39C H 0.142330 0.563693 0.023745 0.071(7) Uiso 1 1 calc R . . . .
S1 S 0.04721(2) 0.18996(2) 0.08278(2) 0.01824(4) Uani 1 1 d . . . . .
O2 O 0.11006(4) 0.23343(4) 0.11725(4) 0.02359(13) Uani 1 1 d . . . . .
O3 O -0.01654(4) 0.24115(5) 0.05982(4) 0.02752(15) Uani 1 1 d . . . . .
O4 O 0.01829(6) 0.12121(5) 0.11675(4) 0.03058(17) Uani 1 1 d . . . . .
C41 C 0.09710(5) 0.15264(5) 0.01481(4) 0.01543(12) Uani 1 1 d . . . . .
C42 C 0.06735(5) 0.08429(5) -0.01328(4) 0.01959(15) Uani 1 1 d . . . . .
H42 H 0.022583 0.057796 0.004836 0.030(4) Uiso 1 1 calc R . . . .
C43 C 0.10282(6) 0.05460(6) -0.06771(5) 0.02299(17) Uani 1 1 d . . . . .
H43 H 0.081945 0.008328 -0.087087 0.035(4) Uiso 1 1 calc R . . . .
C44 C 0.16911(6) 0.09300(7) -0.09369(5) 0.02367(17) Uani 1 1 d . . . . .
H44 H 0.193875 0.072758 -0.130685 0.029(4) Uiso 1 1 calc R . . . .
C45 C 0.19892(6) 0.16106(6) -0.06533(5) 0.02443(17) Uani 1 1 d . . . . .
H45 H 0.244168 0.187139 -0.083106 0.033(4) Uiso 1 1 calc R . . . .
C46 C 0.16309(6) 0.19134(6) -0.01114(5) 0.02075(15) Uani 1 1 d . . . . .
H46 H 0.183521 0.237996 0.007935 0.025 Uiso 1 1 calc R U . . .

loop_
_atom_site_aniso_label
_atom_site_aniso_U_11
_atom_site_aniso_U_22
_atom_site_aniso_U_33
_atom_site_aniso_U_23
_atom_site_aniso_U_13
_atom_site_aniso_U_12
Sb1 0.01266(2) 0.01227(3) 0.00954(2) 0.00017(1) 0.00024(1) 0.00036(1)
O1 0.0170(2) 0.0162(3) 0.0169(3) -0.0010(2) 0.0031(2) -0.0035(2)
C11 0.0149(3) 0.0128(3) 0.0122(3) 0.0001(2) -0.0016(2) -0.0007(2)
C12 0.0164(3) 0.0129(3) 0.0185(3) -0.0008(3) -0.0018(3) -0.0016(2)
C13 0.0166(3) 0.0184(4) 0.0200(3) -0.0049(3) -0.0038(3) -0.0010(3)
C14 0.0137(3) 0.0239(4) 0.0137(3) -0.0026(3) -0.0014(2) 0.0012(3)
C15 0.0167(3) 0.0181(3) 0.0149(3) 0.0025(3) -0.0019(2) 0.0007(2)
C16 0.0157(3) 0.0129(3) 0.0154(3) 0.0005(2) -0.0017(2) -0.0004(2)
C17 0.0272(4) 0.0140(3) 0.0351(5) 0.0044(3) -0.0079(4) -0.0050(3)
C18 0.0197(4) 0.0369(5) 0.0168(3) -0.0035(4) -0.0060(3) 0.0027(3)
C19 0.0266(4) 0.0125(3) 0.0286(4) 0.0007(3) -0.0088(3) -0.0016(3)
C21 0.0139(3) 0.0159(3) 0.0121(3) 0.0000(2) 0.0021(2) 0.0013(2)
C22 0.0143(3) 0.0220(4) 0.0163(3) 0.0004(3) 0.0028(2) 0.0021(3)
C23 0.0178(3) 0.0234(4) 0.0187(3) -0.0004(3) 0.0060(3) 0.0036(3)
C24 0.0230(4) 0.0175(3) 0.0151(3) -0.0011(3) 0.0061(3) 0.0027(3)
C25 0.0205(3) 0.0190(4) 0.0121(3) -0.0010(3) 0.0017(2) 0.0016(3)
C26 0.0156(3) 0.0150(3) 0.0113(3) 0.0003(2) 0.0009(2) 0.0016(2)
C27 0.0142(3) 0.0452(6) 0.0208(4) -0.0006(4) 0.0008(3) 0.0024(4)
C28 0.0323(5) 0.0306(5) 0.0174(4) -0.0046(3) 0.0093(3) 0.0041(4)
C29 0.0149(3) 0.0255(4) 0.0140(3) 0.0003(3) -0.0004(2) 0.0025(3)
C31 0.0161(3) 0.0143(3) 0.0122(3) 0.0000(2) 0.0006(2) 0.0019(2)
C32 0.0171(3) 0.0178(3) 0.0126(3) -0.0015(2) 0.0013(2) 0.0012(3)
C33 0.0210(3) 0.0189(4) 0.0198(3) -0.0033(3) 0.0043(3) 0.0025(3)
C34 0.0227(4) 0.0179(4) 0.0272(4) -0.0017(3) 0.0030(3) 0.0051(3)
C35 0.0249(4) 0.0163(4) 0.0221(4) 0.0022(3) 0.0008(3) 0.0037(3)
C36 0.0206(3) 0.0151(3) 0.0147(3) 0.0011(3) 0.0007(3) 0.0015(3)
C37 0.0261(4) 0.0235(4) 0.0127(3) 0.0012(3) 0.0044(3) 0.0032(3)
C38 0.0440(7) 0.0239(5) 0.0475(7) 0.0002(5) 0.0126(5) 0.0155(5)
C39 0.0376(5) 0.0208(4) 0.0179(4) 0.0053(3) 0.0088(3) 0.0048(4)
S1 0.01946(8) 0.01624(9) 0.01901(8) -0.00321(7) 0.00058(7) -0.00520(7)
O2 0.0249(3) 0.0199(3) 0.0259(3) -0.0074(3) -0.0059(3) -0.0036(2)
O3 0.0175(3) 0.0281(4) 0.0370(4) -0.0072(3) -0.0015(3) 0.0017(3)
O4 0.0453(5) 0.0244(4) 0.0220(3) -0.0018(3) 0.0099(3) -0.0147(3)
C41 0.0161(3) 0.0138(3) 0.0164(3) 0.0009(2) -0.0021(2) -0.0017(2)
C42 0.0209(3) 0.0173(4) 0.0205(4) -0.0022(3) 0.0001(3) -0.0048(3)
C43 0.0269(4) 0.0209(4) 0.0212(4) -0.0045(3) -0.0002(3) -0.0030(3)
C44 0.0251(4) 0.0262(5) 0.0197(4) -0.0007(3) 0.0015(3) 0.0015(3)
C45 0.0228(4) 0.0263(5) 0.0242(4) 0.0014(3) 0.0041(3) -0.0047(3)
C46 0.0209(3) 0.0182(4) 0.0231(4) 0.0004(3) 0.0009(3) -0.0056(3)

loop_
_atom_type_symbol
_atom_type_description
_atom_type_scat_dispersion_real
_atom_type_scat_dispersion_imag
_atom_type_scat_source
C C 0.0033 0.0016 'International Tables Vol C Tables 4.2.6.8 and 6.1.1.4'
H H 0.0000 0.0000 'International Tables Vol C Tables 4.2.6.8 and 6.1.1.4'
O O 0.0106 0.0060 'International Tables Vol C Tables 4.2.6.8 and 6.1.1.4'
S S 0.1246 0.1234 'International Tables Vol C Tables 4.2.6.8 and 6.1.1.4'
Sb Sb -0.5866 1.5461 'International Tables Vol C Tables 4.2.6.8 and 6.1.1.4'

loop_
_geom_angle_atom_site_label_1
_geom_angle_atom_site_label_2
_geom_angle_atom_site_label_3
_geom_angle
_geom_angle_site_symmetry_1
_geom_angle_site_symmetry_3
_geom_angle_publ_flag
O1 Sb1 C11 105.02(3) . . ?
O1 Sb1 C21 106.81(3) . . ?
C11 Sb1 C21 114.51(3) . . ?
O1 Sb1 C31 99.44(3) . . ?
C11 Sb1 C31 108.67(3) . . ?
C21 Sb1 C31 120.17(3) . . ?
Sb1 O1 H1 115.4(11) . . ?
C12 C11 C16 121.55(7) . . ?
C12 C11 Sb1 118.98(6) . . ?
C16 C11 Sb1 119.41(6) . . ?
C13 C12 C11 117.85(8) . . ?
C13 C12 C17 119.13(8) . . ?
C11 C12 C17 122.99(8) . . ?
C14 C13 C12 121.95(8) . . ?
C14 C13 H13 119.0 . . ?
C12 C13 H13 119.0 . . ?
C15 C14 C13 118.55(8) . . ?
C15 C14 C18 120.72(9) . . ?
C13 C14 C18 120.73(9) . . ?
C14 C15 C16 121.81(8) . . ?
C14 C15 H15 119.1 . . ?
C16 C15 H15 119.1 . . ?
C15 C16 C11 117.86(7) . . ?
C15 C16 C19 118.52(8) . . ?
C11 C16 C19 123.58(7) . . ?
C12 C17 H17A 109.5 . . ?
C12 C17 H17B 109.5 . . ?
H17A C17 H17B 109.5 . . ?
C12 C17 H17C 109.5 . . ?
H17A C17 H17C 109.5 . . ?
H17B C17 H17C 109.5 . . ?
C14 C18 H18A 109.5 . . ?
C14 C18 H18B 109.5 . . ?
H18A C18 H18B 109.5 . . ?
C14 C18 H18C 109.5 . . ?
H18A C18 H18C 109.5 . . ?
H18B C18 H18C 109.5 . . ?
C16 C19 H19A 109.5 . . ?
C16 C19 H19B 109.5 . . ?
H19A C19 H19B 109.5 . . ?
C16 C19 H19C 109.5 . . ?
H19A C19 H19C 109.5 . . ?
H19B C19 H19C 109.5 . . ?
C26 C21 C22 121.47(7) . . ?
C26 C21 Sb1 117.43(5) . . ?
C22 C21 Sb1 121.05(6) . . ?
C23 C22 C21 117.61(8) . . ?
C23 C22 C27 117.81(8) . . ?
C21 C22 C27 124.57(8) . . ?
C24 C23 C22 122.26(8) . . ?
C24 C23 H23 118.9 . . ?
C22 C23 H23 118.9 . . ?
C23 C24 C25 118.62(8) . . ?
C23 C24 C28 120.27(8) . . ?
C25 C24 C28 121.11(9) . . ?
C26 C25 C24 121.65(8) . . ?
C26 C25 H25 119.2 . . ?
C24 C25 H25 119.2 . . ?
C25 C26 C21 118.30(7) . . ?
C25 C26 C29 118.49(7) . . ?
C21 C26 C29 123.19(7) . . ?
C22 C27 H27A 109.5 . . ?
C22 C27 H27B 109.5 . . ?
H27A C27 H27B 109.5 . . ?
C22 C27 H27C 109.5 . . ?
H27A C27 H27C 109.5 . . ?
H27B C27 H27C 109.5 . . ?
C24 C28 H28A 109.5 . . ?
C24 C28 H28B 109.5 . . ?
H28A C28 H28B 109.5 . . ?
C24 C28 H28C 109.5 . . ?
H28A C28 H28C 109.5 . . ?
H28B C28 H28C 109.5 . . ?
C26 C29 H29A 109.5 . . ?
C26 C29 H29B 109.5 . . ?
H29A C29 H29B 109.5 . . ?
C26 C29 H29C 109.5 . . ?
H29A C29 H29C 109.5 . . ?
H29B C29 H29C 109.5 . . ?
C36 C31 C32 120.93(8) . . ?
C36 C31 Sb1 122.23(6) . . ?
C32 C31 Sb1 116.77(6) . . ?
C33 C32 C31 118.23(8) . . ?
C33 C32 C37 117.82(7) . . ?
C31 C32 C37 123.95(8) . . ?
C34 C33 C32 122.13(8) . . ?
C34 C33 H33 118.9 . . ?
C32 C33 H33 118.9 . . ?
C33 C34 C35 118.32(8) . . ?
C33 C34 C38 120.94(10) . . ?
C35 C34 C38 120.74(10) . . ?
C34 C35 C36 121.97(9) . . ?
C34 C35 H35 119.0 . . ?
C36 C35 H35 119.0 . . ?
C35 C36 C31 118.36(8) . . ?
C35 C36 C39 118.08(8) . . ?
C31 C36 C39 123.52(8) . . ?
C32 C37 H37A 109.5 . . ?
C32 C37 H37B 109.5 . . ?
H37A C37 H37B 109.5 . . ?
C32 C37 H37C 109.5 . . ?
H37A C37 H37C 109.5 . . ?
H37B C37 H37C 109.5 . . ?
C34 C38 H38A 109.5 . . ?
C34 C38 H38B 109.5 . . ?
H38A C38 H38B 109.5 . . ?
C34 C38 H38C 109.5 . . ?
H38A C38 H38C 109.5 . . ?
H38B C38 H38C 109.5 . . ?
C36 C39 H39A 109.5 . . ?
C36 C39 H39B 109.5 . . ?
H39A C39 H39B 109.5 . . ?
C36 C39 H39C 109.5 . . ?
H39A C39 H39C 109.5 . . ?
H39B C39 H39C 109.5 . . ?
O4 S1 O3 113.76(5) . . ?
O4 S1 O2 112.92(5) . . ?
O3 S1 O2 112.72(5) . . ?
O4 S1 C41 105.80(4) . . ?
O3 S1 C41 106.26(4) . . ?
O2 S1 C41 104.42(4) . . ?
C46 C41 C42 120.14(8) . . ?
C46 C41 S1 121.40(7) . . ?
C42 C41 S1 118.44(6) . . ?
C43 C42 C41 120.34(8) . . ?
C43 C42 H42 119.8 . . ?
C41 C42 H42 119.8 . . ?
C42 C43 C44 119.69(9) . . ?
C42 C43 H43 120.2 . . ?
C44 C43 H43 120.2 . . ?
C45 C44 C43 119.81(9) . . ?
C45 C44 H44 120.1 . . ?
C43 C44 H44 120.1 . . ?
C44 C45 C46 120.63(9) . . ?
C44 C45 H45 119.7 . . ?
C46 C45 H45 119.7 . . ?
C41 C46 C45 119.39(9) . . ?
C41 C46 H46 120.3 . . ?
C45 C46 H46 120.3 . . ?

loop_
_geom_bond_atom_site_label_1
_geom_bond_atom_site_label_2
_geom_bond_distance
_geom_bond_site_symmetry_2
_geom_bond_publ_flag
Sb1 O1 1.9044(6) . ?
Sb1 C11 2.1129(8) . ?
Sb1 C21 2.1205(8) . ?
Sb1 C31 2.1259(8) . ?
O1 H1 0.798(13) . ?
C11 C12 1.4040(11) . ?
C11 C16 1.4069(11) . ?
C12 C13 1.3960(12) . ?
C12 C17 1.5045(13) . ?
C13 C14 1.3930(13) . ?
C13 H13 0.9500 . ?
C14 C15 1.3910(13) . ?
C14 C18 1.5024(12) . ?
C15 C16 1.3985(11) . ?
C15 H15 0.9500 . ?
C16 C19 1.5051(12) . ?
C17 H17A 0.9800 . ?
C17 H17B 0.9800 . ?
C17 H17C 0.9800 . ?
C18 H18A 0.9800 . ?
C18 H18B 0.9800 . ?
C18 H18C 0.9800 . ?
C19 H19A 0.9800 . ?
C19 H19B 0.9800 . ?
C19 H19C 0.9800 . ?
C21 C26 1.4070(11) . ?
C21 C22 1.4139(11) . ?
C22 C23 1.3976(12) . ?
C22 C27 1.5094(13) . ?
C23 C24 1.3907(13) . ?
C23 H23 0.9500 . ?
C24 C25 1.3978(12) . ?
C24 C28 1.5063(12) . ?
C25 C26 1.3956(11) . ?
C25 H25 0.9500 . ?
C26 C29 1.5042(11) . ?
C27 H27A 0.9800 . ?
C27 H27B 0.9800 . ?
C27 H27C 0.9800 . ?
C28 H28A 0.9800 . ?
C28 H28B 0.9800 . ?
C28 H28C 0.9800 . ?
C29 H29A 0.9800 . ?
C29 H29B 0.9800 . ?
C29 H29C 0.9800 . ?
C31 C36 1.4105(12) . ?
C31 C32 1.4116(11) . ?
C32 C33 1.3982(12) . ?
C32 C37 1.5111(13) . ?
C33 C34 1.3946(14) . ?
C33 H33 0.9500 . ?
C34 C35 1.3956(14) . ?
C34 C38 1.5070(14) . ?
C35 C36 1.3981(13) . ?
C35 H35 0.9500 . ?
C36 C39 1.5035(13) . ?
C37 H37A 0.9800 . ?
C37 H37B 0.9800 . ?
C37 H37C 0.9800 . ?
C38 H38A 0.9800 . ?
C38 H38B 0.9800 . ?
C38 H38C 0.9800 . ?
C39 H39A 0.9800 . ?
C39 H39B 0.9800 . ?
C39 H39C 0.9800 . ?
S1 O4 1.4505(8) . ?
S1 O3 1.4527(8) . ?
S1 O2 1.4720(7) . ?
S1 C41 1.7792(9) . ?
C41 C46 1.3910(12) . ?
C41 C42 1.3919(12) . ?
C42 C43 1.3903(14) . ?
C42 H42 0.9500 . ?
C43 C44 1.3929(15) . ?
C43 H43 0.9500 . ?
C44 C45 1.3907(15) . ?
C44 H44 0.9500 . ?
C45 C46 1.3923(14) . ?
C45 H45 0.9500 . ?
C46 H46 0.9500 . ?

loop_
_geom_torsion_atom_site_label_1
_geom_torsion_atom_site_label_2
_geom_torsion_atom_site_label_3
_geom_torsion_atom_site_label_4
_geom_torsion
_geom_torsion_site_symmetry_1
_geom_torsion_site_symmetry_2
_geom_torsion_site_symmetry_3
_geom_torsion_site_symmetry_4
_geom_torsion_publ_flag
C16 C11 C12 C13 -6.44(12) . . . . ?
Sb1 C11 C12 C13 170.78(6) . . . . ?
C16 C11 C12 C17 171.38(9) . . . . ?
Sb1 C11 C12 C17 -11.41(12) . . . . ?
C11 C12 C13 C14 1.50(13) . . . . ?
C17 C12 C13 C14 -176.40(9) . . . . ?
C12 C13 C14 C15 4.03(13) . . . . ?
C12 C13 C14 C18 -175.94(8) . . . . ?
C13 C14 C15 C16 -4.89(13) . . . . ?
C18 C14 C15 C16 175.08(8) . . . . ?
C14 C15 C16 C11 0.17(12) . . . . ?
C14 C15 C16 C19 178.03(8) . . . . ?
C12 C11 C16 C15 5.63(12) . . . . ?
Sb1 C11 C16 C15 -171.58(6) . . . . ?
C12 C11 C16 C19 -172.12(9) . . . . ?
Sb1 C11 C16 C19 10.68(11) . . . . ?
C26 C21 C22 C23 0.51(13) . . . . ?
Sb1 C21 C22 C23 177.86(7) . . . . ?
C26 C21 C22 C27 179.74(9) . . . . ?
Sb1 C21 C22 C27 -2.90(13) . . . . ?
C21 C22 C23 C24 2.40(14) . . . . ?
C27 C22 C23 C24 -176.89(10) . . . . ?
C22 C23 C24 C25 -3.22(15) . . . . ?
C22 C23 C24 C28 176.03(10) . . . . ?
C23 C24 C25 C26 1.13(14) . . . . ?
C28 C24 C25 C26 -178.12(9) . . . . ?
C24 C25 C26 C21 1.63(13) . . . . ?
C24 C25 C26 C29 -176.63(9) . . . . ?
C22 C21 C26 C25 -2.46(13) . . . . ?
Sb1 C21 C26 C25 -179.91(6) . . . . ?
C22 C21 C26 C29 175.71(8) . . . . ?
Sb1 C21 C26 C29 -1.73(11) . . . . ?
C36 C31 C32 C33 0.33(13) . . . . ?
Sb1 C31 C32 C33 177.47(7) . . . . ?
C36 C31 C32 C37 -179.99(8) . . . . ?
Sb1 C31 C32 C37 -2.85(11) . . . . ?
C31 C32 C33 C34 1.48(14) . . . . ?
C37 C32 C33 C34 -178.22(9) . . . . ?
C32 C33 C34 C35 -1.07(15) . . . . ?
C32 C33 C34 C38 179.48(11) . . . . ?
C33 C34 C35 C36 -1.20(15) . . . . ?
C38 C34 C35 C36 178.25(11) . . . . ?
C34 C35 C36 C31 2.93(14) . . . . ?
C34 C35 C36 C39 -174.80(10) . . . . ?
C32 C31 C36 C35 -2.47(13) . . . . ?
Sb1 C31 C36 C35 -179.44(7) . . . . ?
C32 C31 C36 C39 175.13(9) . . . . ?
Sb1 C31 C36 C39 -1.84(13) . . . . ?
O4 S1 C41 C46 -147.64(8) . . . . ?
O3 S1 C41 C46 91.12(8) . . . . ?
O2 S1 C41 C46 -28.25(9) . . . . ?
O4 S1 C41 C42 34.00(9) . . . . ?
O3 S1 C41 C42 -87.25(8) . . . . ?
O2 S1 C41 C42 153.38(7) . . . . ?
C46 C41 C42 C43 -0.58(14) . . . . ?
S1 C41 C42 C43 177.81(8) . . . . ?
C41 C42 C43 C44 0.83(15) . . . . ?
C42 C43 C44 C45 -0.51(16) . . . . ?
C43 C44 C45 C46 -0.06(16) . . . . ?
C42 C41 C46 C45 0.01(14) . . . . ?
S1 C41 C46 C45 -178.33(8) . . . . ?
C44 C45 C46 C41 0.31(16) . . . . ?
